data_4343853
loop_
_publ_author_name
'Ganguli, A.K.'
'Gupta, S.'
'Corbett, J.D.'

_publ_section_title
;
 New tetragonal structure type for A2 Ca10 Sb9 (A = Li, Mg). Electronic
 variability around a Zintl phase
;
_journal_name_full 'Inorganic Chemistry'
_journal_page_first 196
_journal_page_last 200
_journal_volume 45
_journal_year 2006
_chemical_formula_sum 'Ca10 Mg2 Sb9'
_chemical_name_systematic 'Mg2 Ca10 Sb9'
_space_group_IT_number 136
_symmetry_space_group_name_Hall '-P 4n 2n'
_symmetry_space_group_name_H-M 'P 42/m n m'
_cell_angle_alpha 90
_cell_angle_beta 90
_cell_angle_gamma 90
_cell_formula_units_Z 4
_cell_length_a 11.8438
_cell_length_b 11.8438
_cell_length_c 17.2967
_cell_volume 2426.305
_citation_journal_id_ASTM INOCAJ
_cod_data_source_file Ganguli_INOCAJ_2006_644.cif
_cod_data_source_block Ca10Mg2Sb9
_cod_database_code 4343853

loop_
_symmetry_equiv_pos_as_xyz
x,y,z
-y+1/2,x+1/2,z+1/2
-x,-y,z
y+1/2,-x+1/2,z+1/2
x+1/2,-y+1/2,-z+1/2
y,x,-z
-x+1/2,y+1/2,-z+1/2
-y,-x,-z
-x,-y,-z
y-1/2,-x-1/2,-z-1/2
x,y,-z
-y-1/2,x-1/2,-z-1/2
-x-1/2,y-1/2,z-1/2
-y,-x,z
x-1/2,-y-1/2,z-1/2
y,x,z

loop_
_atom_site_label
_atom_site_type_symbol
_atom_site_fract_x
_atom_site_fract_y
_atom_site_fract_z
_atom_site_occupancy
_atom_site_U_iso_or_equiv
Sb5 Sb-3 0 0 0.1307 1 0.0
Sb6 Sb-3 0 0.5 0.25 1 0.0
Sb3 Sb-3 0.0297 0.3362 0 1 0.0
Ca2 Ca+2 0.015 0.3391 0.3964 1 0.0
Ca4 Ca+2 0 0 0.3504 1 0.0
Sb2 Sb-2 0.3107 0.3107 0.1751 1 0.0
Ca1 Ca+2 0.0128 0.2515 0.1885 1 0.0
Mg2 Mg+2 0.3166 0.3166 0 1 0.0
Sb4 Sb-3 0.3763 0.6237 0 1 0.0
Ca3 Ca+2 0.1824 0.8176 0 1 0.0
Mg1 Mg+2 0.1104 0.1104 0 1 0.0
Sb1 Sb-2 0.2228 0.2228 0.3198 1 0.0
